data_7024862
loop_
_publ_author_name
'Paterson, Brett M.'
'White, Jonathan M.'
'Donnelly, Paul S.'

_publ_section_title
;
 A hexadentate bis(thiosemicarbazonato) ligand: rhenium(V), iron(III) and
 cobalt(III) complexes.
;
_journal_issue 11
_journal_name_full 'Dalton transactions (Cambridge, England : 2003)'
_journal_page_first 2831
_journal_page_last 2837
_journal_paper_doi 10.1039/b922127a
_journal_volume 39
_journal_year 2010
_chemical_formula_sum 'C43 H58 B Fe N8 S2'
_chemical_formula_weight 817.75
_chemical_name_systematic
;
?
;
_space_group_IT_number 14
_symmetry_cell_setting monoclinic
_symmetry_space_group_name_Hall '-P 2ybc'
_symmetry_space_group_name_H-M 'P 1 21/c 1'
_atom_sites_solution_hydrogens geom
_atom_sites_solution_primary direct
_atom_sites_solution_secondary difmap
_audit_creation_method SHELXL-97
_cell_angle_alpha 90.00
_cell_angle_beta 93.472(4)
_cell_angle_gamma 90.00
_cell_formula_units_Z 4
_cell_length_a 9.5945(5)
_cell_length_b 19.6278(8)
_cell_length_c 22.4474(5)
_cell_measurement_reflns_used 2039
_cell_measurement_temperature 130(2)
_cell_measurement_theta_max 73.2146
_cell_measurement_theta_min 4.5069
_cell_volume 4219.5(3)
_computing_cell_refinement
;
CrysAlis RED, Oxford Diffraction Ltd.,
Version 1.171.32.29 (release 10-06-2008 CrysAlis171 .NET)
(compiled Jun 10 2008,16:49:55)
;
_computing_data_collection
;
CrysAlis CCD, Oxford Diffraction Ltd.,
Version 1.171.32.29 (release 10-06-2008 CrysAlis171 .NET)
(compiled Jun 10 2008,16:49:55)
;
_computing_data_reduction
;
CrysAlis RED, Oxford Diffraction Ltd.,
Version 1.171.32.29 (release 10-06-2008 CrysAlis171 .NET)
(compiled Jun 10 2008,16:49:55)
;
_computing_structure_refinement 'SHELXL-97 (Sheldrick, 1997)'
_diffrn_ambient_temperature 130(2)
_diffrn_measured_fraction_theta_full 0.934
_diffrn_measured_fraction_theta_max 0.934
_diffrn_measurement_method '\w scans'
_diffrn_radiation_monochromator graphite
_diffrn_radiation_source 'Enhance (Cu) X-ray Source'
_diffrn_radiation_type CuK\a
_diffrn_radiation_wavelength 1.54184
_diffrn_reflns_av_R_equivalents 0.1130
_diffrn_reflns_av_sigmaI/netI 0.2460
_diffrn_reflns_limit_h_max 11
_diffrn_reflns_limit_h_min -11
_diffrn_reflns_limit_k_max 23
_diffrn_reflns_limit_k_min -23
_diffrn_reflns_limit_l_max 27
_diffrn_reflns_limit_l_min -21
_diffrn_reflns_number 18411
_diffrn_reflns_theta_full 73.43
_diffrn_reflns_theta_max 73.43
_diffrn_reflns_theta_min 4.51
_exptl_absorpt_coefficient_mu 4.102
_exptl_absorpt_correction_T_max 0.853
_exptl_absorpt_correction_T_min 0.654
_exptl_absorpt_correction_type gaussian
_exptl_absorpt_process_details
;
CrysAlis RED, Oxford Diffraction Ltd.,
Version 1.171.32.29 (release 10-06-2008 CrysAlis171 .NET)
(compiled Jun 10 2008,16:49:55)
Numerical absorption correction based on gaussian integration over
a multifaceted crystal model
;
_exptl_crystal_colour 'dark green'
_exptl_crystal_density_diffrn 1.287
_exptl_crystal_density_method 'not measured'
_exptl_crystal_description prism
_exptl_crystal_F_000 1740
_exptl_crystal_size_max 0.1488
_exptl_crystal_size_mid 0.0660
_exptl_crystal_size_min 0.0400
_refine_diff_density_max 0.301
_refine_diff_density_min -0.277
_refine_diff_density_rms 0.058
_refine_ls_extinction_method none
_refine_ls_goodness_of_fit_ref 0.623
_refine_ls_hydrogen_treatment mixed
_refine_ls_matrix_type full
_refine_ls_number_parameters 504
_refine_ls_number_reflns 7921
_refine_ls_number_restraints 0
_refine_ls_restrained_S_all 0.623
_refine_ls_R_factor_all 0.1323
_refine_ls_R_factor_gt 0.0456
_refine_ls_shift/su_max 0.001
_refine_ls_shift/su_mean 0.000
_refine_ls_structure_factor_coef Fsqd
_refine_ls_weighting_details 'calc w=1/[\s^2^(Fo^2^)+(0.0044P)^2^+0.0000P] where P=(Fo^2^+2Fc^2^)/3'
_refine_ls_weighting_scheme calc
_refine_ls_wR_factor_gt 0.0592
_refine_ls_wR_factor_ref 0.0710
_reflns_number_gt 3072
_reflns_number_total 7921
_reflns_threshold_expression >2sigma(I)
_cod_data_source_file b922127a.txt
_cod_data_source_block jmwpd88
_cod_depositor_comments
;
The following automatic conversions were performed:

'_symmetry_cell_setting' value 'Monoclinic' changed to 'monoclinic'
according to /home/saulius/struct/CIF-dictionaries/cif_core.dic
dictionary named 'cif_core.dic' version 2.4.2 from 2011-04-26.

Automatic conversion script
Id: cif_fix_values 1891 2012-01-12 08:04:46Z andrius 
;
_cod_original_sg_symbol_H-M P21/c
_cod_database_code 7024862

loop_
_symmetry_equiv_pos_as_xyz
'x, y, z'
'-x, y+1/2, -z+1/2'
'-x, -y, -z'
'x, -y-1/2, z-1/2'

loop_
_atom_site_label
_atom_site_type_symbol
_atom_site_fract_x
_atom_site_fract_y
_atom_site_fract_z
_atom_site_U_iso_or_equiv
_atom_site_adp_type
_atom_site_occupancy
_atom_site_symmetry_multiplicity
_atom_site_calc_flag
_atom_site_refinement_flags
C1 C -0.2988(5) 0.0784(3) 1.1074(2) 0.095(2) Uani 1 1 d .
H1A H -0.3311 0.0901 1.1457 0.142 Uiso 1 1 calc R
H1B H -0.3044 0.0299 1.1020 0.142 Uiso 1 1 calc R
H1C H -0.3561 0.1006 1.0767 0.142 Uiso 1 1 calc R
C2 C -0.1554(5) 0.1003(2) 1.10410(18) 0.0533(15) Uani 1 1 d .
H2A H -0.0982 0.0782 1.1356 0.064 Uiso 1 1 calc R
H2B H -0.1500 0.1491 1.1106 0.064 Uiso 1 1 calc R
C3 C -0.0005(4) 0.1232(2) 1.02225(17) 0.0289(10) Uani 1 1 d .
C4 C 0.1841(4) 0.26977(19) 1.03793(16) 0.0257(10) Uani 1 1 d .
C5 C 0.2872(4) 0.3100(2) 1.00379(16) 0.0264(10) Uani 1 1 d .
C6 C 0.3020(4) 0.31296(19) 0.88787(15) 0.0273(10) Uani 1 1 d .
H6A H 0.3322 0.2841 0.8560 0.033 Uiso 1 1 calc R
H6B H 0.3692 0.3497 0.8933 0.033 Uiso 1 1 calc R
C7 C 0.1614(4) 0.34306(19) 0.86866(16) 0.0280(10) Uani 1 1 d .
H7A H 0.1569 0.3491 0.8257 0.034 Uiso 1 1 calc R
H7B H 0.1547 0.3878 0.8865 0.034 Uiso 1 1 calc R
C8 C 0.0361(4) 0.30121(18) 0.88499(16) 0.0282(10) Uani 1 1 d .
H8A H 0.0152 0.3128 0.9255 0.034 Uiso 1 1 calc R
H8B H -0.0435 0.3149 0.8590 0.034 Uiso 1 1 calc R
C9 C 0.0532(4) 0.1935(2) 0.81896(16) 0.0266(10) Uani 1 1 d .
C10 C 0.1866(4) 0.1517(2) 0.81773(17) 0.0284(10) Uani 1 1 d .
C11 C 0.4424(4) 0.0968(2) 0.91650(17) 0.0276(10) Uani 1 1 d .
C12 C 0.6184(4) 0.0278(2) 0.86830(17) 0.0399(12) Uani 1 1 d .
H12A H 0.6460 0.0632 0.8413 0.048 Uiso 1 1 calc R
H12B H 0.5479 -0.0002 0.8474 0.048 Uiso 1 1 calc R
C13 C 0.7443(4) -0.0158(2) 0.88728(16) 0.0393(12) Uani 1 1 d .
H13A H 0.7813 -0.0361 0.8527 0.059 Uiso 1 1 calc R
H13B H 0.7167 -0.0509 0.9139 0.059 Uiso 1 1 calc R
H13C H 0.8146 0.0122 0.9073 0.059 Uiso 1 1 calc R
C14 C 0.1425(4) 0.29616(19) 1.09755(15) 0.0322(11) Uani 1 1 d .
H14A H 0.0767 0.2654 1.1137 0.048 Uiso 0.50 1 calc PR
H14B H 0.1005 0.3403 1.0924 0.048 Uiso 0.50 1 calc PR
H14C H 0.2238 0.2995 1.1245 0.048 Uiso 0.50 1 calc PR
H14D H 0.1906 0.3381 1.1067 0.048 Uiso 0.50 1 calc PR
H14E H 0.1668 0.2632 1.1280 0.048 Uiso 0.50 1 calc PR
H14F H 0.0435 0.3040 1.0959 0.048 Uiso 0.50 1 calc PR
C15 C 0.2383(4) 0.38530(18) 0.99753(16) 0.0374(12) Uani 1 1 d .
H15A H 0.3042 0.4106 0.9758 0.056 Uiso 1 1 calc R
H15B H 0.2322 0.4049 1.0365 0.056 Uiso 1 1 calc R
H15C H 0.1483 0.3869 0.9764 0.056 Uiso 1 1 calc R
C16 C 0.4312(4) 0.3097(2) 1.03742(15) 0.0366(11) Uani 1 1 d .
H16A H 0.4956 0.3357 1.0155 0.055 Uiso 1 1 calc R
H16B H 0.4641 0.2636 1.0417 0.055 Uiso 1 1 calc R
H16C H 0.4242 0.3295 1.0762 0.055 Uiso 1 1 calc R
C17 C 0.0518(4) 0.2463(2) 0.76658(15) 0.0364(12) Uani 1 1 d .
H17A H -0.0315 0.2734 0.7667 0.055 Uiso 1 1 calc R
H17B H 0.0540 0.2225 0.7293 0.055 Uiso 1 1 calc R
H17C H 0.1322 0.2753 0.7717 0.055 Uiso 1 1 calc R
C18 C -0.0767(4) 0.1483(2) 0.80898(16) 0.0377(11) Uani 1 1 d .
H18A H -0.1591 0.1761 0.8085 0.057 Uiso 1 1 calc R
H18B H -0.0790 0.1155 0.8407 0.057 Uiso 1 1 calc R
H18C H -0.0734 0.1249 0.7715 0.057 Uiso 1 1 calc R
C19 C 0.2227(4) 0.1178(2) 0.76074(15) 0.0398(12) Uani 1 1 d .
H19A H 0.3092 0.0935 0.7672 0.060 Uiso 0.50 1 calc PR
H19B H 0.2322 0.1517 0.7304 0.060 Uiso 0.50 1 calc PR
H19C H 0.1499 0.0865 0.7481 0.060 Uiso 0.50 1 calc PR
H19D H 0.1517 0.1277 0.7300 0.060 Uiso 0.50 1 calc PR
H19E H 0.2286 0.0694 0.7667 0.060 Uiso 0.50 1 calc PR
H19F H 0.3110 0.1347 0.7491 0.060 Uiso 0.50 1 calc PR
C20 C -0.4462(4) 0.47180(19) 0.85167(17) 0.0250(10) Uani 1 1 d .
C21 C -0.5112(4) 0.48200(19) 0.90599(16) 0.0250(10) Uani 1 1 d .
H21 H -0.4943 0.4512 0.9371 0.030 Uiso 1 1 calc R
C22 C -0.5989(4) 0.5364(2) 0.91388(17) 0.0313(11) Uani 1 1 d .
H22 H -0.6391 0.5416 0.9503 0.038 Uiso 1 1 calc R
C23 C -0.6286(4) 0.58363(19) 0.86893(17) 0.0298(11) Uani 1 1 d .
H23 H -0.6899 0.6195 0.8743 0.036 Uiso 1 1 calc R
C24 C -0.5637(4) 0.5756(2) 0.81545(17) 0.0344(11) Uani 1 1 d .
H24 H -0.5794 0.6072 0.7849 0.041 Uiso 1 1 calc R
C25 C -0.4767(4) 0.52106(19) 0.80773(17) 0.0279(10) Uani 1 1 d .
H25 H -0.4360 0.5167 0.7714 0.033 Uiso 1 1 calc R
C26 C -0.1948(4) 0.44166(19) 0.81842(16) 0.0242(10) Uani 1 1 d .
C27 C -0.1235(4) 0.42474(19) 0.76745(16) 0.0279(10) Uani 1 1 d .
H27 H -0.1644 0.3941 0.7401 0.033 Uiso 1 1 calc R
C28 C 0.0060(4) 0.4524(2) 0.75665(18) 0.0371(12) Uani 1 1 d .
H28 H 0.0499 0.4393 0.7227 0.044 Uiso 1 1 calc R
C29 C 0.0708(4) 0.4988(2) 0.79501(18) 0.0353(11) Uani 1 1 d .
H29 H 0.1585 0.5162 0.7879 0.042 Uiso 1 1 calc R
C30 C 0.0015(4) 0.5190(2) 0.84459(17) 0.0332(11) Uani 1 1 d .
H30 H 0.0419 0.5510 0.8710 0.040 Uiso 1 1 calc R
C31 C -0.1277(4) 0.4916(2) 0.85466(17) 0.0327(11) Uani 1 1 d .
H31 H -0.1731 0.5072 0.8875 0.039 Uiso 1 1 calc R
C32 C -0.3093(4) 0.3573(2) 0.89513(17) 0.0273(10) Uani 1 1 d .
C33 C -0.3362(4) 0.2872(2) 0.89563(19) 0.0333(11) Uani 1 1 d .
H33 H -0.3838 0.2679 0.8625 0.040 Uiso 1 1 calc R
C34 C -0.2946(5) 0.2446(2) 0.9438(2) 0.0457(13) Uani 1 1 d .
H34 H -0.3119 0.1980 0.9418 0.055 Uiso 1 1 calc R
C35 C -0.2270(5) 0.2730(3) 0.9947(2) 0.0501(15) Uani 1 1 d .
H35 H -0.1970 0.2454 1.0266 0.060 Uiso 1 1 calc R
C36 C -0.2054(4) 0.3419(2) 0.99712(19) 0.0435(13) Uani 1 1 d .
H36 H -0.1632 0.3616 1.0313 0.052 Uiso 1 1 calc R
C37 C -0.2465(4) 0.3827(2) 0.94831(17) 0.0338(11) Uani 1 1 d .
H37 H -0.2313 0.4294 0.9513 0.041 Uiso 1 1 calc R
C38 C -0.4189(4) 0.36264(19) 0.78143(17) 0.0258(10) Uani 1 1 d .
C39 C -0.5552(4) 0.3744(2) 0.75603(17) 0.0354(11) Uani 1 1 d .
H39 H -0.6066 0.4102 0.7707 0.043 Uiso 1 1 calc R
C40 C -0.6158(5) 0.3347(2) 0.71004(18) 0.0431(13) Uani 1 1 d .
H40 H -0.7064 0.3441 0.6952 0.052 Uiso 1 1 calc R
C41 C -0.5433(5) 0.2818(2) 0.6863(2) 0.0545(15) Uani 1 1 d .
H41 H -0.5829 0.2559 0.6550 0.065 Uiso 1 1 calc R
C42 C -0.4098(5) 0.2682(2) 0.7103(2) 0.0526(15) Uani 1 1 d .
H42 H -0.3592 0.2324 0.6950 0.063 Uiso 1 1 calc R
C43 C -0.3509(4) 0.3069(2) 0.75644(17) 0.0361(11) Uani 1 1 d .
H43 H -0.2616 0.2957 0.7718 0.043 Uiso 1 1 calc R
N1 N -0.0998(4) 0.0840(2) 1.04598(16) 0.0381(10) Uani 1 1 d .
N2 N 0.0414(3) 0.17863(16) 1.04871(13) 0.0256(8) Uani 1 1 d .
N3 N 0.1345(3) 0.21449(15) 1.01497(13) 0.0246(8) Uani 1 1 d .
N4 N 0.3036(3) 0.27197(15) 0.94423(13) 0.0264(8) Uani 1 1 d .
H4 H 0.3940 0.2579 0.9482 0.032 Uiso 1 1 calc R
N5 N 0.0502(3) 0.22589(15) 0.88120(13) 0.0250(8) Uani 1 1 d .
H5 H -0.0320 0.2106 0.8944 0.030 Uiso 1 1 calc R
N6 N 0.2605(3) 0.14568(15) 0.86646(13) 0.0251(8) Uani 1 1 d .
N7 N 0.3817(3) 0.10654(16) 0.86396(13) 0.0273(8) Uani 1 1 d .
N8 N 0.5606(4) 0.05871(18) 0.92081(16) 0.0352(10) Uani 1 1 d .
S1 S 0.05590(11) 0.09351(5) 0.95328(4) 0.0327(3) Uani 1 1 d .
S2 S 0.38538(11) 0.12965(5) 0.98383(4) 0.0315(3) Uani 1 1 d .
Fe Fe 0.19807(7) 0.18155(3) 0.94032(3) 0.02487(16) Uani 1 1 d .
B B -0.3454(5) 0.4075(2) 0.83624(19) 0.0239(11) Uani 1 1 d .
H' H 0.597(4) 0.0499(18) 0.9576(14) 0.040(14) Uiso 1 1 d .
H H -0.119(5) 0.039(2) 1.0295(18) 0.075(18) Uiso 1 1 d .

loop_
_atom_site_aniso_label
_atom_site_aniso_U_11
_atom_site_aniso_U_22
_atom_site_aniso_U_33
_atom_site_aniso_U_23
_atom_site_aniso_U_13
_atom_site_aniso_U_12
C1 0.054(4) 0.150(6) 0.082(4) -0.061(4) 0.026(3) -0.040(4)
C2 0.058(4) 0.073(4) 0.031(3) 0.009(3) 0.015(3) -0.016(3)
C3 0.030(3) 0.029(2) 0.028(3) 0.012(2) 0.001(2) 0.005(2)
C4 0.026(2) 0.026(2) 0.025(2) 0.0043(19) 0.003(2) 0.003(2)
C5 0.036(3) 0.023(2) 0.021(2) -0.0038(19) 0.0065(19) -0.003(2)
C6 0.031(2) 0.024(2) 0.027(2) 0.0018(19) 0.0065(19) -0.007(2)
C7 0.034(3) 0.028(2) 0.023(2) 0.0049(18) 0.004(2) 0.005(2)
C8 0.032(3) 0.022(2) 0.031(3) -0.0005(18) 0.007(2) 0.001(2)
C9 0.033(3) 0.028(3) 0.019(2) -0.0024(19) 0.0017(19) -0.001(2)
C10 0.026(3) 0.029(2) 0.031(3) -0.004(2) 0.003(2) -0.002(2)
C11 0.030(3) 0.025(2) 0.028(3) -0.0014(19) 0.004(2) 0.000(2)
C12 0.037(3) 0.042(3) 0.042(3) -0.005(2) 0.004(2) 0.006(2)
C13 0.037(3) 0.037(3) 0.046(3) 0.002(2) 0.015(2) 0.006(2)
C14 0.035(3) 0.037(3) 0.025(2) -0.003(2) 0.006(2) -0.001(2)
C15 0.051(3) 0.026(3) 0.037(3) -0.004(2) 0.016(2) 0.000(2)
C16 0.036(3) 0.053(3) 0.022(2) -0.005(2) 0.005(2) -0.010(3)
C17 0.038(3) 0.039(3) 0.033(3) -0.001(2) 0.005(2) 0.002(2)
C18 0.039(3) 0.039(3) 0.035(3) -0.005(2) -0.002(2) -0.002(2)
C19 0.038(3) 0.051(3) 0.031(3) -0.011(2) 0.007(2) 0.009(2)
C20 0.021(2) 0.021(2) 0.033(3) -0.0030(19) -0.0002(19) -0.0062(19)
C21 0.026(2) 0.023(2) 0.025(2) 0.0031(18) -0.0010(19) -0.001(2)
C22 0.032(3) 0.032(3) 0.031(3) -0.006(2) 0.006(2) -0.002(2)
C23 0.027(3) 0.022(2) 0.039(3) -0.005(2) 0.000(2) -0.001(2)
C24 0.035(3) 0.032(3) 0.036(3) 0.002(2) -0.001(2) -0.011(2)
C25 0.030(3) 0.025(2) 0.029(3) -0.0005(19) 0.005(2) -0.002(2)
C26 0.026(2) 0.022(2) 0.025(2) 0.0001(18) -0.0008(19) 0.001(2)
C27 0.026(2) 0.033(3) 0.024(2) 0.0005(19) -0.0023(19) -0.002(2)
C28 0.028(3) 0.046(3) 0.038(3) 0.008(2) 0.009(2) 0.003(2)
C29 0.024(3) 0.032(3) 0.049(3) 0.013(2) -0.001(2) -0.009(2)
C30 0.034(3) 0.032(3) 0.033(3) -0.001(2) -0.008(2) 0.000(2)
C31 0.034(3) 0.030(3) 0.035(3) 0.005(2) 0.007(2) 0.000(2)
C32 0.021(2) 0.033(3) 0.029(3) 0.002(2) 0.012(2) 0.003(2)
C33 0.024(3) 0.034(3) 0.043(3) 0.006(2) 0.009(2) 0.003(2)
C34 0.034(3) 0.040(3) 0.065(4) 0.022(3) 0.023(3) 0.012(3)
C35 0.037(3) 0.065(4) 0.050(4) 0.028(3) 0.020(3) 0.027(3)
C36 0.029(3) 0.065(4) 0.037(3) 0.005(3) 0.008(2) 0.019(3)
C37 0.033(3) 0.037(3) 0.032(3) 0.009(2) 0.008(2) 0.010(2)
C38 0.025(2) 0.020(2) 0.033(3) 0.0032(19) 0.009(2) -0.005(2)
C39 0.041(3) 0.033(3) 0.033(3) 0.002(2) 0.009(2) -0.010(2)
C40 0.042(3) 0.046(3) 0.039(3) -0.001(2) -0.007(2) -0.018(3)
C41 0.060(4) 0.049(3) 0.056(4) -0.022(3) 0.007(3) -0.023(3)
C42 0.063(4) 0.034(3) 0.062(4) -0.025(3) 0.017(3) -0.011(3)
C43 0.034(3) 0.031(3) 0.044(3) -0.006(2) 0.008(2) -0.006(2)
N1 0.041(2) 0.043(3) 0.031(2) 0.006(2) 0.0093(19) -0.014(2)
N2 0.026(2) 0.0256(19) 0.026(2) 0.0005(16) 0.0070(15) -0.0056(17)
N3 0.028(2) 0.0218(19) 0.024(2) -0.0007(15) 0.0019(16) 0.0038(17)
N4 0.027(2) 0.029(2) 0.023(2) 0.0009(16) 0.0020(16) 0.0030(17)
N5 0.027(2) 0.0203(19) 0.028(2) 0.0003(15) 0.0048(16) 0.0035(16)
N6 0.030(2) 0.0210(19) 0.024(2) 0.0005(15) 0.0065(17) 0.0035(17)
N7 0.025(2) 0.029(2) 0.028(2) -0.0006(16) -0.0004(17) 0.0091(17)
N8 0.038(3) 0.037(2) 0.030(2) 0.0005(19) 0.001(2) 0.0113(19)
S1 0.0412(7) 0.0253(6) 0.0322(7) -0.0002(5) 0.0071(5) -0.0066(5)
S2 0.0359(7) 0.0319(6) 0.0267(6) 0.0010(5) 0.0017(5) 0.0081(6)
Fe 0.0294(4) 0.0215(4) 0.0241(4) 0.0007(3) 0.0047(3) 0.0009(4)
B 0.023(3) 0.029(3) 0.020(3) 0.000(2) 0.002(2) 0.001(2)

loop_
_atom_type_symbol
_atom_type_description
_atom_type_scat_dispersion_real
_atom_type_scat_dispersion_imag
_atom_type_scat_source
C C 0.0181 0.0091 'International Tables Vol C Tables 4.2.6.8 and 6.1.1.4'
H H 0.0000 0.0000 'International Tables Vol C Tables 4.2.6.8 and 6.1.1.4'
N N 0.0311 0.0180 'International Tables Vol C Tables 4.2.6.8 and 6.1.1.4'
S S 0.3331 0.5567 'International Tables Vol C Tables 4.2.6.8 and 6.1.1.4'
Fe Fe -1.1336 3.1974 'International Tables Vol C Tables 4.2.6.8 and 6.1.1.4'
B B 0.0090 0.0039 'International Tables Vol C Tables 4.2.6.8 and 6.1.1.4'

loop_
_geom_angle_atom_site_label_1
_geom_angle_atom_site_label_2
_geom_angle_atom_site_label_3
_geom_angle
C1 C2 N1 112.2(4)
N2 C3 N1 120.2(4)
N2 C3 S1 125.2(3)
N1 C3 S1 114.6(3)
N3 C4 C5 118.5(3)
N3 C4 C14 122.4(3)
C5 C4 C14 119.1(3)
C4 C5 C16 110.3(3)
C4 C5 N4 106.9(3)
C16 C5 N4 106.7(3)
C4 C5 C15 109.9(3)
C16 C5 C15 107.9(3)
N4 C5 C15 115.3(3)
N4 C6 C7 114.5(3)
C6 C7 C8 115.2(3)
N5 C8 C7 116.6(3)
C10 C9 C18 111.3(3)
C10 C9 N5 107.6(3)
C18 C9 N5 108.2(3)
C10 C9 C17 108.2(3)
C18 C9 C17 107.6(3)
N5 C9 C17 114.1(3)
N6 C10 C19 123.1(4)
N6 C10 C9 117.4(3)
C19 C10 C9 119.5(4)
N7 C11 N8 118.2(4)
N7 C11 S2 125.5(3)
N8 C11 S2 116.3(3)
N8 C12 C13 110.0(3)
C25 C20 C21 115.1(4)
C25 C20 B 118.9(3)
C21 C20 B 125.9(4)
C22 C21 C20 121.6(4)
C21 C22 C23 121.7(4)
C22 C23 C24 117.9(4)
C25 C24 C23 120.2(4)
C24 C25 C20 123.5(4)
C31 C26 C27 114.0(4)
C31 C26 B 121.1(3)
C27 C26 B 124.9(3)
C28 C27 C26 122.2(4)
C29 C28 C27 121.6(4)
C28 C29 C30 118.1(4)
C31 C30 C29 119.8(4)
C30 C31 C26 124.1(4)
C37 C32 C33 114.5(4)
C37 C32 B 121.6(4)
C33 C32 B 123.9(4)
C32 C33 C34 123.1(5)
C35 C34 C33 119.2(5)
C36 C35 C34 119.3(5)
C35 C36 C37 120.0(5)
C36 C37 C32 123.6(4)
C43 C38 C39 114.0(4)
C43 C38 B 121.9(4)
C39 C38 B 124.1(4)
C40 C39 C38 122.9(4)
C41 C40 C39 120.7(5)
C40 C41 C42 118.3(5)
C43 C42 C41 120.8(4)
C42 C43 C38 123.3(4)
C3 N1 C2 121.7(4)
C3 N2 N3 111.5(3)
C4 N3 N2 116.3(3)
C4 N3 Fe 120.3(3)
N2 N3 Fe 123.3(2)
C6 N4 C5 118.3(3)
C6 N4 Fe 116.8(2)
C5 N4 Fe 112.3(2)
C8 N5 C9 118.1(3)
C8 N5 Fe 116.2(2)
C9 N5 Fe 111.0(2)
C10 N6 N7 116.0(3)
C10 N6 Fe 121.3(3)
N7 N6 Fe 122.5(2)
C11 N7 N6 111.9(3)
C11 N8 C12 121.8(4)
C3 S1 Fe 94.64(14)
C11 S2 Fe 94.31(15)
N6 Fe N3 178.18(13)
N6 Fe N4 100.08(12)
N3 Fe N4 81.57(12)
N6 Fe N5 80.74(12)
N3 Fe N5 100.09(12)
N4 Fe N5 88.91(12)
N6 Fe S1 93.06(10)
N3 Fe S1 85.33(10)
N4 Fe S1 166.57(9)
N5 Fe S1 90.48(9)
N6 Fe S2 85.77(10)
N3 Fe S2 93.51(10)
N4 Fe S2 89.64(10)
N5 Fe S2 165.96(9)
S1 Fe S2 94.11(5)
C20 B C38 109.9(3)
C20 B C32 112.6(3)
C38 B C32 109.7(4)
C20 B C26 105.8(3)
C38 B C26 112.1(3)
C32 B C26 106.7(3)

loop_
_geom_bond_atom_site_label_1
_geom_bond_atom_site_label_2
_geom_bond_distance
C1 C2 1.447(5)
C2 N1 1.474(5)
C3 N2 1.292(5)
C3 N1 1.358(5)
C3 S1 1.769(4)
C4 N3 1.280(4)
C4 C5 1.511(5)
C4 C14 1.511(4)
C5 C16 1.534(5)
C5 N4 1.548(4)
C5 C15 1.554(5)
C6 N4 1.499(4)
C6 C7 1.511(4)
C7 C8 1.519(4)
C8 N5 1.487(4)
C9 C10 1.521(5)
C9 C18 1.535(5)
C9 N5 1.537(4)
C9 C17 1.567(5)
C10 N6 1.272(4)
C10 C19 1.501(4)
C11 N7 1.297(4)
C11 N8 1.357(5)
C11 S2 1.761(4)
C12 N8 1.465(4)
C12 C13 1.519(5)
C20 C25 1.400(5)
C20 C21 1.417(4)
C20 B 1.640(5)
C21 C22 1.377(5)
C22 C23 1.387(5)
C23 C24 1.394(4)
C24 C25 1.375(5)
C26 C31 1.404(5)
C26 C27 1.408(4)
C26 B 1.664(5)
C27 C28 1.391(5)
C28 C29 1.376(5)
C29 C30 1.389(5)
C30 C31 1.383(5)
C32 C37 1.396(5)
C32 C33 1.400(5)
C32 B 1.668(5)
C33 C34 1.406(5)
C34 C35 1.395(6)
C35 C36 1.369(6)
C36 C37 1.394(5)
C38 C43 1.407(5)
C38 C39 1.413(5)
C38 B 1.637(5)
C39 C40 1.392(5)
C40 C41 1.374(5)
C41 C42 1.385(6)
C42 C43 1.379(5)
N2 N3 1.396(4)
N3 Fe 1.929(3)
N4 Fe 2.043(3)
N5 Fe 2.075(3)
N6 N7 1.398(4)
N6 Fe 1.930(3)
S1 Fe 2.2314(12)
S2 Fe 2.2380(12)
